data_4333931
loop_
_publ_author_name
'Zhaoli Xue'
'Daiki Kuzuhara'
'Shinya Ikeda'
'Tetsuo Okujima'
'Shigeki Mori'
'Hidemitsu Uno'
'Hiroko Yamada'

_publ_contact_author_address
;
 Graduate School of Science and Engeneering, Ehime University,
 Matsuyama 790-8577, Japan
;
_publ_contact_author_email uno@ehime-u.ac.jp
_publ_contact_author_fax +81-89-927-9610
_publ_contact_author_name 'Prof. Hidemitsu Uno'
_publ_contact_author_phone +81-89-927-9610
_publ_section_title
;
 Synthesis and Characterization of New Platinum(II) and Platinum(IV)
 Triphyrin Complexes
;
_journal_name_full 'Inorganic Chemistry'
_journal_page_first 1688
_journal_page_last 1690
_journal_paper_doi 10.1021/ic302624h
_journal_volume 52
_journal_year 2013
_chemical_formula_moiety 'C56 H41 Cl2 N3 O Pt, 3(C H2 Cl2)'
_chemical_formula_sum 'C59 H47 Cl8 N3 O Pt'
_chemical_formula_weight 1292.75
_space_group_IT_number 11
_symmetry_cell_setting monoclinic
_symmetry_Int_Tables_number 11
_symmetry_space_group_name_Hall '-P 2yb'
_symmetry_space_group_name_H-M 'P 1 21/m 1'
_atom_sites_solution_hydrogens geom
_atom_sites_solution_primary direct
_atom_sites_solution_secondary difmap
_cell_angle_alpha 90.0000
_cell_angle_beta 96.222(16)
_cell_angle_gamma 90.0000
_cell_formula_units_Z 2
_cell_length_a 9.170(10)
_cell_length_b 26.13(3)
_cell_length_c 11.528(13)
_cell_measurement_reflns_used 9622
_cell_measurement_temperature 100
_cell_measurement_theta_max 31.37
_cell_measurement_theta_min 1.78
_cell_volume 2746(5)
_computing_cell_refinement CrystalClear
_computing_data_collection 'CrystalClear (Rigaku Inc., 2008)'
_computing_data_reduction CrystalClear
_computing_molecular_graphics 'CrystalStructure 4.0'
_computing_publication_material 'CrystalStructure 4.0 (Rigaku, 2010)'
_computing_structure_refinement 'SHELXL97 (Sheldrick, 2008)'
_computing_structure_solution 'SIR2004 (Burla, et al., 2005)'
_diffrn_ambient_temperature 100
_diffrn_measured_fraction_theta_full 1.000
_diffrn_measured_fraction_theta_max 1.000
_diffrn_radiation_type 'Mo K\a'
_diffrn_radiation_wavelength 0.71075
_diffrn_reflns_av_R_equivalents 0.0947
_diffrn_reflns_av_sigmaI/netI 0.0572
_diffrn_reflns_limit_h_max 11
_diffrn_reflns_limit_h_min -11
_diffrn_reflns_limit_k_max 33
_diffrn_reflns_limit_k_min -33
_diffrn_reflns_limit_l_max 14
_diffrn_reflns_limit_l_min -14
_diffrn_reflns_number 42043
_diffrn_reflns_theta_full 27.50
_diffrn_reflns_theta_max 27.50
_diffrn_standards_number 0
_exptl_absorpt_coefficient_mu 2.977
_exptl_absorpt_correction_T_max 0.971
_exptl_absorpt_correction_T_min 0.812
_exptl_absorpt_correction_type multi-scan
_exptl_absorpt_process_details 'CrystalClear (Rigaku, ????)'
_exptl_crystal_colour red
_exptl_crystal_density_diffrn 1.563
_exptl_crystal_description prism
_exptl_crystal_F_000 1288.00
_exptl_crystal_size_max 0.300
_exptl_crystal_size_mid 0.220
_exptl_crystal_size_min 0.010
_refine_diff_density_max 5.530
_refine_diff_density_min -2.740
_refine_ls_extinction_method none
_refine_ls_goodness_of_fit_ref 1.117
_refine_ls_hydrogen_treatment constr
_refine_ls_number_parameters 331
_refine_ls_number_reflns 6415
_refine_ls_number_restraints 0
_refine_ls_restrained_S_all 1.117
_refine_ls_R_factor_all 0.0937
_refine_ls_R_factor_gt 0.0876
_refine_ls_shift/su_max 0.000
_refine_ls_shift/su_mean 0.000
_refine_ls_structure_factor_coef Fsqd
_refine_ls_weighting_details 'w = 1/[\s^2^(Fo^2^)+(0.1347P)^2^+13.1541P] where P=(Fo^2^+2Fc^2^)/3'
_refine_ls_weighting_scheme calc
_refine_ls_wR_factor_gt 0.2268
_refine_ls_wR_factor_ref 0.2339
_reflns_number_gt 5881
_reflns_number_total 6430
_reflns_threshold_expression F^2^>2.0\s(F^2^)
_cod_data_source_file ic302624h_si_002_1.cif
_cod_data_source_block PtII-O-TriP
_cod_database_code 4333931

loop_
_symmetry_equiv_pos_site_id
_symmetry_equiv_pos_as_xyz
1 +X,+Y,+Z
2 -X,1/2+Y,-Z
3 -X,-Y,-Z
4 +X,1/2-Y,+Z

loop_
_atom_site_label
_atom_site_type_symbol
_atom_site_fract_x
_atom_site_fract_y
_atom_site_fract_z
_atom_site_U_iso_or_equiv
_atom_site_adp_type
_atom_site_occupancy
_atom_site_symmetry_multiplicity
_atom_site_calc_flag
_atom_site_refinement_flags
Pt1 Pt 0.51812(4) 0.2500 0.40657(4) 0.03245(18) Uani 1.0 2 d .
Cl1 Cl 0.6630(2) 0.18666(8) 0.3393(2) 0.0386(5) Uani 1.0 4 d .
Cl2 Cl 0.6315(5) 0.19348(17) 0.0048(4) 0.0962(13) Uani 1.0 4 d .
Cl3 Cl 0.7642(6) 0.05204(19) 0.2700(5) 0.1089(15) Uani 1.0 4 d .
Cl4 Cl 0.5821(8) 0.0517(3) 0.0525(6) 0.148(3) Uani 1.0 4 d .
O1 O 0.1892(9) 0.2500 0.5096(7) 0.0351(17) Uani 1.0 2 d .
N1 N 0.3822(7) 0.1971(3) 0.4686(6) 0.0278(13) Uani 1.0 4 d .
N2 N 0.5206(11) 0.2500 0.6640(8) 0.0323(19) Uani 1.0 2 d .
C1 C 1.0092(11) 0.2230(4) 0.7764(10) 0.049(3) Uani 1.0 4 d .
C2 C 0.8808(10) 0.1960(4) 0.7439(9) 0.043(2) Uani 1.0 4 d .
C3 C 0.7494(9) 0.2228(4) 0.7153(8) 0.0373(18) Uani 1.0 4 d .
C4 C 0.6012(9) 0.2062(3) 0.6691(8) 0.0345(17) Uani 1.0 4 d .
C5 C 0.5454(9) 0.1601(3) 0.6246(8) 0.0329(16) Uani 1.0 4 d .
C6 C 0.4086(9) 0.1622(3) 0.5502(7) 0.0296(15) Uani 1.0 4 d .
C7 C 0.2711(9) 0.1326(3) 0.5586(8) 0.0340(16) Uani 1.0 4 d .
C8 C 0.2424(10) 0.0892(3) 0.6207(8) 0.0371(18) Uani 1.0 4 d .
C9 C 0.1000(11) 0.0712(4) 0.6121(9) 0.043(2) Uani 1.0 4 d .
C10 C -0.0125(10) 0.0960(4) 0.5462(10) 0.044(2) Uani 1.0 4 d .
C11 C 0.0145(10) 0.1418(4) 0.4854(9) 0.0406(19) Uani 1.0 4 d .
C12 C 0.1574(9) 0.1585(3) 0.4912(8) 0.0356(17) Uani 1.0 4 d .
C13 C 0.2213(9) 0.2056(3) 0.4388(8) 0.0332(16) Uani 1.0 4 d .
C14 C 0.1826(9) 0.2245(3) 0.3140(7) 0.0329(16) Uani 1.0 4 d .
C15 C 0.6085(9) 0.1083(3) 0.6495(8) 0.0351(17) Uani 1.0 4 d .
C16 C 0.6703(11) 0.0934(4) 0.7599(8) 0.044(2) Uani 1.0 4 d .
C17 C 0.7288(11) 0.0439(4) 0.7773(10) 0.046(2) Uani 1.0 4 d .
C18 C 0.7249(10) 0.0089(3) 0.6858(9) 0.0409(19) Uani 1.0 4 d .
C19 C 0.6604(9) 0.0228(4) 0.5766(9) 0.0393(18) Uani 1.0 4 d .
C20 C 0.6042(9) 0.0723(3) 0.5584(8) 0.0345(17) Uani 1.0 4 d .
C21 C 0.7925(13) -0.0439(4) 0.7052(11) 0.057(3) Uani 1.0 4 d .
C22 C 0.1642(9) 0.1890(3) 0.2135(8) 0.0338(16) Uani 1.0 4 d .
C23 C 0.2814(11) 0.1769(4) 0.1547(9) 0.046(2) Uani 1.0 4 d .
C24 C 0.2639(12) 0.1432(5) 0.0597(10) 0.056(3) Uani 1.0 4 d .
C25 C 0.1310(10) 0.1224(4) 0.0214(8) 0.0417(19) Uani 1.0 4 d .
C26 C 0.0106(12) 0.1343(5) 0.0812(10) 0.056(3) Uani 1.0 4 d .
C27 C 0.0278(11) 0.1673(4) 0.1767(10) 0.050(3) Uani 1.0 4 d .
C28 C 0.1176(14) 0.0830(5) -0.0780(10) 0.063(3) Uani 1.0 4 d .
C30 C 0.720(2) 0.2500 0.0536(18) 0.072(5) Uani 1.0 2 d .
C31 C 0.5929(18) 0.0612(11) 0.2019(16) 0.145(11) Uani 1.0 4 d .
H1 H 1.0977 0.2049 0.7988 0.0589 Uiso 1.0 4 calc R
H2 H 0.8820 0.1597 0.7410 0.0515 Uiso 1.0 4 calc R
H2A H 0.4241 0.2500 0.6578 0.0387 Uiso 1.0 2 calc R
H8 H 0.3186 0.0722 0.6681 0.0445 Uiso 1.0 4 calc R
H9 H 0.0792 0.0410 0.6529 0.0518 Uiso 1.0 4 calc R
H10 H -0.1090 0.0824 0.5412 0.0530 Uiso 1.0 4 calc R
H11 H -0.0630 0.1601 0.4425 0.0487 Uiso 1.0 4 calc R
H16 H 0.6729 0.1166 0.8235 0.0528 Uiso 1.0 4 calc R
H17 H 0.7717 0.0341 0.8527 0.0548 Uiso 1.0 4 calc R
H19 H 0.6542 -0.0011 0.5141 0.0472 Uiso 1.0 4 calc R
H20 H 0.5620 0.0818 0.4825 0.0414 Uiso 1.0 4 calc R
H21A H 0.8603 -0.0438 0.7770 0.0682 Uiso 1.0 4 calc R
H21B H 0.8461 -0.0528 0.6389 0.0682 Uiso 1.0 4 calc R
H21C H 0.7148 -0.0691 0.7121 0.0682 Uiso 1.0 4 calc R
H23 H 0.3749 0.1914 0.1784 0.0551 Uiso 1.0 4 calc R
H24 H 0.3468 0.1347 0.0209 0.0677 Uiso 1.0 4 calc R
H26 H -0.0829 0.1200 0.0567 0.0671 Uiso 1.0 4 calc R
H27 H -0.0543 0.1751 0.2172 0.0595 Uiso 1.0 4 calc R
H28A H 0.2133 0.0786 -0.1072 0.0751 Uiso 1.0 4 calc R
H28B H 0.0461 0.0951 -0.1414 0.0751 Uiso 1.0 4 calc R
H28C H 0.0847 0.0502 -0.0489 0.0751 Uiso 1.0 4 calc R
H30A H 0.8198 0.2500 0.0282 0.0860 Uiso 1.0 2 calc R
H30B H 0.7312 0.2500 0.1399 0.0860 Uiso 1.0 2 calc R
H31A H 0.5609 0.0965 0.2173 0.1744 Uiso 1.0 4 calc R
H31B H 0.5246 0.0373 0.2352 0.1744 Uiso 1.0 4 calc R

loop_
_atom_site_aniso_label
_atom_site_aniso_U_11
_atom_site_aniso_U_22
_atom_site_aniso_U_33
_atom_site_aniso_U_12
_atom_site_aniso_U_13
_atom_site_aniso_U_23
Pt1 0.0278(3) 0.0245(3) 0.0449(3) 0.0000 0.00311(18) 0.0000
Cl1 0.0308(10) 0.0302(10) 0.0553(12) 0.0066(7) 0.0068(9) -0.0018(8)
Cl2 0.106(3) 0.096(3) 0.092(3) -0.037(3) 0.037(3) -0.028(3)
Cl3 0.117(4) 0.095(3) 0.116(4) 0.041(3) 0.019(3) 0.009(3)
Cl4 0.154(5) 0.151(6) 0.132(5) 0.058(5) -0.023(4) -0.052(4)
O1 0.040(5) 0.025(4) 0.042(5) 0.0000 0.010(4) 0.0000
N1 0.020(3) 0.027(3) 0.037(4) -0.004(3) 0.004(3) -0.004(3)
N2 0.034(5) 0.024(5) 0.039(5) 0.0000 0.005(4) 0.0000
C1 0.036(5) 0.034(5) 0.076(7) 0.004(4) -0.002(5) 0.005(5)
C2 0.037(5) 0.033(5) 0.058(6) 0.004(4) -0.001(4) 0.001(4)
C3 0.031(4) 0.036(5) 0.045(5) 0.004(4) 0.007(4) -0.006(4)
C4 0.036(4) 0.025(4) 0.043(5) 0.002(3) 0.004(4) 0.004(3)
C5 0.031(4) 0.024(4) 0.043(5) 0.003(3) 0.002(4) 0.003(3)
C6 0.032(4) 0.018(4) 0.039(4) 0.003(3) 0.006(3) 0.001(3)
C7 0.039(5) 0.025(4) 0.039(4) -0.003(3) 0.007(4) 0.001(3)
C8 0.043(5) 0.025(4) 0.043(5) 0.006(4) 0.006(4) 0.002(4)
C9 0.049(5) 0.025(4) 0.058(6) -0.001(4) 0.018(5) 0.001(4)
C10 0.039(5) 0.033(5) 0.061(6) -0.005(4) 0.013(4) 0.003(4)
C11 0.035(5) 0.034(5) 0.054(5) -0.006(4) 0.008(4) 0.000(4)
C12 0.034(4) 0.025(4) 0.048(5) -0.001(3) 0.009(4) -0.003(4)
C13 0.027(4) 0.026(4) 0.047(5) -0.003(3) 0.002(4) -0.000(3)
C14 0.027(4) 0.033(4) 0.038(4) 0.003(3) 0.002(3) -0.006(4)
C15 0.034(4) 0.023(4) 0.047(5) -0.006(3) -0.001(4) 0.003(3)
C16 0.058(6) 0.031(5) 0.040(5) 0.001(4) -0.006(4) 0.004(4)
C17 0.047(5) 0.029(5) 0.059(6) 0.003(4) -0.003(5) 0.007(4)
C18 0.039(5) 0.024(4) 0.060(6) -0.004(3) 0.009(4) 0.006(4)
C19 0.035(4) 0.028(4) 0.056(5) -0.002(3) 0.008(4) -0.002(4)
C20 0.031(4) 0.024(4) 0.049(5) 0.000(3) 0.004(4) -0.002(3)
C21 0.060(7) 0.038(5) 0.075(8) 0.009(5) 0.016(6) 0.011(5)
C22 0.036(4) 0.023(4) 0.043(5) 0.002(3) 0.004(4) -0.002(3)
C23 0.038(5) 0.054(6) 0.046(5) -0.004(4) 0.006(4) -0.010(5)
C24 0.044(6) 0.069(7) 0.058(6) 0.004(5) 0.011(5) -0.021(6)
C25 0.040(5) 0.042(5) 0.043(5) 0.003(4) 0.006(4) -0.009(4)
C26 0.048(6) 0.053(7) 0.065(7) -0.011(5) -0.003(5) -0.019(5)
C27 0.033(5) 0.055(6) 0.061(6) -0.002(4) 0.007(4) -0.011(5)
C28 0.066(7) 0.073(8) 0.047(6) -0.005(6) -0.002(5) -0.025(6)
C30 0.088(13) 0.055(10) 0.075(12) 0.0000 0.021(10) 0.0000
C31 0.068(10) 0.27(3) 0.099(13) 0.062(14) -0.013(9) -0.083(16)

loop_
_atom_type_symbol
_atom_type_description
_atom_type_scat_dispersion_real
_atom_type_scat_dispersion_imag
_atom_type_scat_source
C C 0.0033 0.0016
;
International Tables for Crystallography
(1992, Vol. C, Tables 4.2.6.8 and 6.1.1.4)
;
H H 0.0000 0.0000
;
International Tables for Crystallography
(1992, Vol. C, Table 6.1.1.4)
;
Cl Cl 0.1484 0.1585
;
International Tables for Crystallography
(1992, Vol. C, Tables 4.2.6.8 and 6.1.1.4)
;
N N 0.0061 0.0033
;
International Tables for Crystallography
(1992, Vol. C, Tables 4.2.6.8 and 6.1.1.4)
;
Pt Pt -1.7033 8.3905
;
International Tables for Crystallography
(1992, Vol. C, Tables 4.2.6.8 and 6.1.1.4)
;
O O 0.0106 0.0060
;
International Tables for Crystallography
(1992, Vol. C, Tables 4.2.6.8 and 6.1.1.4)
;

loop_
_geom_angle_atom_site_label_1
_geom_angle_atom_site_label_2
_geom_angle_atom_site_label_3
_geom_angle
_geom_angle_publ_flag
_geom_angle_site_symmetry_1
_geom_angle_site_symmetry_3
Cl1 Pt1 Cl1 91.60(11) yes . 4_555
Cl1 Pt1 N1 91.6(2) yes . .
Cl1 Pt1 N1 176.78(19) yes . 4_555
Cl1 Pt1 N1 176.78(19) yes 4_555 .
Cl1 Pt1 N1 91.6(2) yes 4_555 4_555
N1 Pt1 N1 85.2(3) yes . 4_555
C13 O1 C13 104.5(7) yes . 4_555
Pt1 N1 C6 130.5(5) yes . .
Pt1 N1 C13 116.4(5) yes . .
C6 N1 C13 111.6(7) yes . .
C4 N2 C4 114.6(9) yes . 4_555
C1 C1 C2 120.5(9) yes 4_555 .
C1 C2 C3 119.5(9) yes . .
C2 C3 C3 120.0(8) yes . 4_555
C2 C3 C4 132.4(8) yes . .
C3 C3 C4 107.2(7) yes 4_555 .
N2 C4 C3 104.1(7) yes . .
N2 C4 C5 122.5(8) yes . .
C3 C4 C5 132.9(8) yes . .
C4 C5 C6 116.7(7) yes . .
C4 C5 C15 126.7(7) yes . .
C6 C5 C15 116.4(7) yes . .
N1 C6 C5 122.2(7) yes . .
N1 C6 C7 108.4(7) yes . .
C5 C6 C7 129.0(7) yes . .
C6 C7 C8 132.0(8) yes . .
C6 C7 C12 107.3(7) yes . .
C8 C7 C12 120.7(8) yes . .
C7 C8 C9 118.3(8) yes . .
C8 C9 C10 121.8(9) yes . .
C9 C10 C11 120.5(9) yes . .
C10 C11 C12 117.3(8) yes . .
C7 C12 C11 121.4(8) yes . .
C7 C12 C13 108.4(7) yes . .
C11 C12 C13 130.2(8) yes . .
O1 C13 N1 104.0(7) yes . .
O1 C13 C12 108.1(7) yes . .
O1 C13 C14 103.2(6) yes . .
N1 C13 C12 101.7(6) yes . .
N1 C13 C14 112.8(7) yes . .
C12 C13 C14 125.3(7) yes . .
C13 C14 C14 108.9(7) yes . 4_555
C13 C14 C22 122.0(7) yes . .
C14 C14 C22 128.9(8) yes 4_555 .
C5 C15 C16 122.9(8) yes . .
C5 C15 C20 119.1(8) yes . .
C16 C15 C20 118.0(8) yes . .
C15 C16 C17 120.0(9) yes . .
C16 C17 C18 121.2(9) yes . .
C17 C18 C19 119.4(8) yes . .
C17 C18 C21 120.5(9) yes . .
C19 C18 C21 120.1(9) yes . .
C18 C19 C20 119.6(9) yes . .
C15 C20 C19 121.8(8) yes . .
C14 C22 C23 120.2(8) yes . .
C14 C22 C27 121.0(8) yes . .
C23 C22 C27 118.8(9) yes . .
C22 C23 C24 120.2(9) yes . .
C23 C24 C25 121.8(10) yes . .
C24 C25 C26 118.4(10) yes . .
C24 C25 C28 120.4(10) yes . .
C26 C25 C28 120.9(9) yes . .
C25 C26 C27 120.0(10) yes . .
C22 C27 C26 120.8(10) yes . .
Cl2 C30 Cl2 115.3(11) yes . 4_555
Cl3 C31 Cl4 113.0(11) yes . .
C4 N2 H2A 122.699 no . .
C4 N2 H2A 122.699 no 4_555 .
C1 C1 H1 119.736 no 4_555 .
C2 C1 H1 119.747 no . .
C1 C2 H2 120.263 no . .
C3 C2 H2 120.255 no . .
C7 C8 H8 120.857 no . .
C9 C8 H8 120.883 no . .
C8 C9 H9 119.111 no . .
C10 C9 H9 119.115 no . .
C9 C10 H10 119.727 no . .
C11 C10 H10 119.733 no . .
C10 C11 H11 121.354 no . .
C12 C11 H11 121.337 no . .
C15 C16 H16 120.014 no . .
C17 C16 H16 120.030 no . .
C16 C17 H17 119.410 no . .
C18 C17 H17 119.428 no . .
C18 C19 H19 120.172 no . .
C20 C19 H19 120.181 no . .
C15 C20 H20 119.131 no . .
C19 C20 H20 119.116 no . .
C18 C21 H21A 109.476 no . .
C18 C21 H21B 109.480 no . .
C18 C21 H21C 109.477 no . .
H21A C21 H21B 109.471 no . .
H21A C21 H21C 109.462 no . .
H21B C21 H21C 109.461 no . .
C22 C23 H23 119.921 no . .
C24 C23 H23 119.922 no . .
C23 C24 H24 119.089 no . .
C25 C24 H24 119.088 no . .
C25 C26 H26 120.012 no . .
C27 C26 H26 120.004 no . .
C22 C27 H27 119.616 no . .
C26 C27 H27 119.624 no . .
C25 C28 H28A 109.474 no . .
C25 C28 H28B 109.484 no . .
C25 C28 H28C 109.470 no . .
H28A C28 H28B 109.467 no . .
H28A C28 H28C 109.465 no . .
H28B C28 H28C 109.467 no . .
Cl2 C30 H30A 108.419 no . .
Cl2 C30 H30B 108.517 no . .
Cl2 C30 H30A 108.419 no 4_555 .
Cl2 C30 H30B 108.517 no 4_555 .
H30A C30 H30B 107.428 no . .
Cl3 C31 H31A 108.989 no . .
Cl3 C31 H31B 108.982 no . .
Cl4 C31 H31A 108.988 no . .
Cl4 C31 H31B 108.987 no . .
H31A C31 H31B 107.772 no . .

loop_
_geom_bond_atom_site_label_1
_geom_bond_atom_site_label_2
_geom_bond_distance
_geom_bond_publ_flag
_geom_bond_site_symmetry_2
Pt1 Cl1 2.309(3) yes .
Pt1 Cl1 2.309(3) yes 4_555
Pt1 N1 2.041(7) yes .
Pt1 N1 2.041(7) yes 4_555
Cl2 C30 1.749(11) yes .
Cl3 C31 1.696(17) yes .
Cl4 C31 1.73(2) yes .
O1 C13 1.466(10) yes .
O1 C13 1.466(10) yes 4_555
N1 C6 1.315(10) yes .
N1 C13 1.495(10) yes .
N2 C4 1.361(10) yes .
N2 C4 1.361(10) yes 4_555
C1 C1 1.412(13) yes 4_555
C1 C2 1.388(13) yes .
C2 C3 1.402(12) yes .
C3 C3 1.423(12) yes 4_555
C3 C4 1.470(12) yes .
C4 C5 1.385(11) yes .
C5 C6 1.441(11) yes .
C5 C15 1.487(11) yes .
C6 C7 1.490(12) yes .
C7 C8 1.382(12) yes .
C7 C12 1.404(12) yes .
C8 C9 1.381(13) yes .
C9 C10 1.375(13) yes .
C10 C11 1.422(14) yes .
C11 C12 1.376(12) yes .
C12 C13 1.517(12) yes .
C13 C14 1.526(12) yes .
C14 C14 1.331(12) yes 4_555
C14 C22 1.481(12) yes .
C15 C16 1.392(13) yes .
C15 C20 1.409(12) yes .
C16 C17 1.407(13) yes .
C17 C18 1.392(14) yes .
C18 C19 1.380(14) yes .
C18 C21 1.519(14) yes .
C19 C20 1.398(12) yes .
C22 C23 1.368(14) yes .
C22 C27 1.397(13) yes .
C23 C24 1.400(16) yes .
C24 C25 1.365(14) yes .
C25 C26 1.398(15) yes .
C25 C28 1.534(16) yes .
C26 C27 1.394(16) yes .
N2 H2A 0.880 no .
C1 H1 0.950 no .
C2 H2 0.950 no .
C8 H8 0.950 no .
C9 H9 0.950 no .
C10 H10 0.950 no .
C11 H11 0.950 no .
C16 H16 0.950 no .
C17 H17 0.950 no .
C19 H19 0.950 no .
C20 H20 0.950 no .
C21 H21A 0.980 no .
C21 H21B 0.980 no .
C21 H21C 0.980 no .
C23 H23 0.950 no .
C24 H24 0.950 no .
C26 H26 0.950 no .
C27 H27 0.950 no .
C28 H28A 0.980 no .
C28 H28B 0.980 no .
C28 H28C 0.980 no .
C30 H30A 0.991 no .
C30 H30B 0.990 no .
C31 H31A 0.990 no .
C31 H31B 0.990 no .

loop_
_geom_contact_atom_site_label_1
_geom_contact_atom_site_label_2
_geom_contact_distance
_geom_contact_publ_flag
_geom_contact_site_symmetry_2
Pt1 O1 3.359(9) no .
Pt1 N2 2.965(10) no .
Pt1 C4 3.249(9) no .
Pt1 C4 3.249(9) no 4_555
Pt1 C5 3.430(9) no .
Pt1 C5 3.430(9) no 4_555
Pt1 C6 3.062(8) no 4_555
Pt1 C13 3.018(9) no 4_555
Pt1 C14 3.215(8) no .
Pt1 C14 3.215(8) no 4_555
O1 N1 2.333(10) no 4_555
O1 N2 3.351(13) no .
O1 C6 3.054(10) no .
O1 C6 3.054(10) no 4_555
O1 C7 3.193(9) no .
O1 C7 3.193(9) no 4_555
O1 C11 3.246(10) no .
O1 C11 3.246(10) no 4_555
O1 C12 2.415(9) no 4_555
O1 C14 2.345(12) no 4_555
N1 N2 2.824(11) no .
N1 C4 2.903(11) no .
N1 C13 2.939(10) no 4_555
N1 C14 3.163(10) no 4_555
N1 C22 3.379(11) no .
N2 C3 2.233(13) no 4_555
N2 C5 2.409(9) no 4_555
N2 C6 2.783(9) no .
N2 C6 2.783(9) no 4_555
C1 C3 2.796(13) no 4_555
C2 C2 2.822(14) no 4_555
C2 C5 3.364(12) no .
C2 C15 3.475(12) no .
C2 C16 3.321(14) no .
C3 C15 3.313(12) no .
C3 C16 3.508(13) no .
C4 C5 3.562(12) no 4_555
C4 C16 3.168(12) no .
C5 C8 3.335(12) no .
C6 C20 2.952(11) no .
C7 C10 2.760(13) no .
C7 C15 3.221(12) no .
C7 C20 3.438(12) no .
C8 C11 2.825(12) no .
C8 C15 3.375(13) no .
C8 C20 3.498(13) no .
C9 C12 2.753(13) no .
C11 C14 3.408(13) no .
C12 C22 3.307(13) no .
C13 C23 3.461(14) no .
C13 C27 3.482(14) no .
C14 C23 3.345(14) no 4_555
C14 C27 3.468(13) no 4_555
C15 C18 2.823(12) no .
C16 C19 2.799(14) no .
C17 C20 2.756(14) no .
C22 C22 3.190(11) no 4_555
C22 C25 2.807(13) no .
C23 C26 2.769(15) no .
C24 C27 2.745(16) no .
Cl4 Cl4 3.262(10) no 3_655
Cl4 C17 3.584(14) no 1_554
C9 C28 3.572(16) no 1_556
C10 C20 3.587(13) no 1_455
C17 Cl4 3.584(14) no 1_556
C19 C19 3.474(12) no 3_656
C20 C10 3.587(13) no 1_655
C28 C9 3.572(16) no 1_554
Pt1 H2A 3.1105 no .
Pt1 H23 3.2000 no .
Pt1 H23 3.2000 no 4_555
Cl1 H20 3.3807 no .
Cl1 H23 3.0613 no .
O1 H2A 2.6000 no .
O1 H11 3.3273 no .
O1 H11 3.3273 no 4_555
N1 H2A 2.5756 no .
N1 H20 3.4317 no .
N1 H23 3.3416 no .
C1 H2 3.2905 no 4_555
C2 H1 3.2840 no 4_555
C2 H16 3.0260 no .
C3 H1 3.2680 no .
C3 H2 3.3054 no 4_555
C3 H2A 3.0684 no .
C3 H16 3.1514 no .
C4 H2 2.8860 no .
C4 H16 2.9695 no .
C5 H2 3.2300 no .
C5 H2A 2.6453 no .
C5 H8 3.1744 no .
C5 H16 2.7079 no .
C5 H20 2.6357 no .
C6 H2A 2.6045 no .
C6 H8 2.8816 no .
C6 H20 2.6916 no .
C7 H2A 3.5117 no .
C7 H9 3.2297 no .
C7 H11 3.2867 no .
C7 H20 3.1874 no .
C8 H10 3.2584 no .
C8 H20 3.4896 no .
C9 H11 3.2891 no .
C10 H8 3.2646 no .
C11 H9 3.2824 no .
C11 H27 3.2081 no .
C12 H8 3.2831 no .
C12 H10 3.2497 no .
C12 H27 3.5506 no .
C13 H2A 3.1875 no .
C13 H11 2.8695 no .
C13 H23 3.4707 no .
C13 H27 3.4852 no .
C14 H11 3.2891 no .
C14 H23 2.6270 no .
C14 H23 3.3132 no 4_555
C14 H27 2.6655 no .
C14 H27 3.5088 no 4_555
C15 H2 2.9373 no .
C15 H8 2.8511 no .
C15 H17 3.2758 no .
C15 H19 3.3053 no .
C16 H2 2.6283 no .
C16 H8 3.3291 no .
C16 H20 3.2576 no .
C17 H2 3.3814 no .
C17 H19 3.2553 no .
C17 H21A 2.5891 no .
C17 H21B 3.2340 no .
C17 H21C 3.0454 no .
C18 H16 3.2912 no .
C18 H20 3.2540 no .
C19 H17 3.2492 no .
C19 H21A 3.2880 no .
C19 H21B 2.6572 no .
C19 H21C 2.8792 no .
C20 H8 3.0291 no .
C20 H16 3.2653 no .
C21 H17 2.6747 no .
C21 H19 2.6655 no .
C22 H24 3.2477 no .
C22 H26 3.2809 no .
C23 H23 3.5505 no 4_555
C23 H27 3.2368 no .
C24 H26 3.2339 no .
C24 H28A 2.5654 no .
C24 H28B 3.1532 no .
C24 H28C 3.1198 no .
C25 H23 3.2644 no .
C25 H27 3.2733 no .
C26 H24 3.2332 no .
C26 H28A 3.3411 no .
C26 H28B 2.8142 no .
C26 H28C 2.7859 no .
C27 H11 3.2666 no .
C27 H23 3.2427 no .
C28 H24 2.6508 no .
C28 H26 2.7088 no .
H1 H1 2.3546 no 4_555
H1 H2 2.3389 no .
H2 H16 2.4980 no .
H8 H9 2.3310 no .
H8 H20 3.2641 no .
H9 H10 2.3081 no .
H10 H11 2.3881 no .
H11 H27 2.6363 no .
H16 H17 2.3491 no .
H17 H21A 2.3918 no .
H17 H21B 3.4737 no .
H17 H21C 3.1608 no .
H19 H20 2.3383 no .
H19 H21A 3.5720 no .
H19 H21B 2.5391 no .
H19 H21C 2.8984 no .
H23 H23 3.0633 no 4_555
H23 H24 2.3356 no .
H24 H28A 2.3327 no .
H24 H28B 3.3253 no .
H24 H28C 3.2988 no .
H26 H27 2.3385 no .
H26 H28B 2.7605 no .
H26 H28C 2.7514 no .
Cl1 H11 2.7501 no 1_655
Cl1 H27 3.0952 no 1_655
Cl1 H30B 2.9531 no .
Cl1 H31A 2.8501 no .
Cl2 H16 2.9527 no 1_554
Cl2 H23 3.2510 no .
Cl2 H24 3.0517 no .
Cl2 H26 3.2510 no 1_655
Cl3 H8 3.4269 no 3_656
Cl3 H9 2.9125 no 3_656
Cl3 H10 3.3116 no 1_655
Cl3 H19 3.3880 no .
Cl3 H20 3.3212 no .
Cl3 H21A 3.5490 no 3_756
Cl3 H26 3.4512 no 1_655
Cl4 H16 3.3199 no 1_554
Cl4 H17 3.0671 no 1_554
Cl4 H24 3.0535 no .
Cl4 H26 3.5480 no 1_655
C1 H28B 3.4792 no 1_656
C2 H28B 3.2497 no 1_656
C7 H21B 3.1878 no 3_656
C7 H21C 3.5496 no 3_656
C8 H19 2.9904 no 3_656
C8 H21B 3.1618 no 3_656
C8 H28A 3.1892 no 1_556
C8 H28B 3.4424 no 1_556
C9 H2 3.4908 no 1_455
C9 H19 3.3574 no 3_656
C9 H21B 3.0267 no 3_656
C9 H28A 3.2954 no 1_556
C9 H28B 3.0016 no 1_556
C10 H2 3.0362 no 1_455
C10 H21B 2.9765 no 3_656
C10 H28B 3.5830 no 1_556
C11 H2 3.3397 no 1_455
C11 H21B 3.0806 no 3_656
C12 H21B 3.1414 no 3_656
C12 H21C 3.5945 no 3_656
C15 H10 3.0700 no 1_655
C16 H10 3.4116 no 1_655
C16 H28B 3.5105 no 1_656
C17 H10 3.3924 no 1_655
C17 H28B 3.2479 no 1_656
C17 H31B 3.1381 no 3_656
C18 H9 3.4160 no 1_655
C18 H10 3.0557 no 1_655
C18 H31B 2.8240 no 3_656
C19 H10 2.6921 no 1_655
C19 H19 3.0146 no 3_656
C19 H20 3.4345 no 3_656
C19 H31B 3.2947 no 3_656
C20 H10 2.6714 no 1_655
C20 H19 3.0576 no 3_656
C21 H9 3.5403 no 1_655
C21 H31B 3.0649 no 3_656
C22 H21C 3.4021 no 3_656
C23 H21C 3.2072 no 3_656
C23 H31A 3.3329 no .
C24 H21A 3.4728 no 3_656
C24 H21C 3.2563 no 3_656
C24 H31A 3.3377 no .
C25 H1 3.3412 no 1_454
C25 H21A 3.0958 no 3_656
C25 H21C 3.5267 no 3_656
C26 H21A 3.0417 no 3_656
C26 H30A 3.5129 no 1_455
C27 H21A 3.4111 no 3_656
C27 H30A 3.2450 no 1_455
C27 H30B 3.4637 no 1_455
C28 H1 3.4854 no 1_454
C28 H2 3.4720 no 1_454
C28 H9 3.2744 no 1_554
C28 H17 3.4321 no 1_454
C30 H27 3.2898 no 1_655
C30 H27 3.2898 no 4_655
C31 H20 3.3221 no .
C31 H21C 3.0977 no 3_656
C31 H24 3.4811 no .
H1 C25 3.3412 no 1_656
H1 C28 3.4854 no 1_656
H1 H28A 3.5996 no 1_656
H1 H28B 3.0008 no 1_656
H2 C9 3.4908 no 1_655
H2 C10 3.0362 no 1_655
H2 C11 3.3397 no 1_655
H2 C28 3.4720 no 1_656
H2 H10 3.0709 no 1_655
H2 H11 3.5316 no 1_655
H2 H28B 2.5502 no 1_656
H8 Cl3 3.4269 no 3_656
H8 H19 2.8362 no 3_656
H8 H28A 2.8665 no 1_556
H8 H28B 3.5517 no 1_556
H8 H31B 3.3392 no 3_656
H9 Cl3 2.9125 no 3_656
H9 C18 3.4160 no 1_455
H9 C21 3.5403 no 1_455
H9 C28 3.2744 no 1_556
H9 H19 3.4332 no 3_656
H9 H21A 3.4066 no 1_455
H9 H21B 3.2447 no 1_455
H9 H21B 3.5181 no 3_656
H9 H28A 3.0648 no 1_556
H9 H28B 2.8063 no 1_556
H9 H28C 3.4419 no 1_556
H10 Cl3 3.3116 no 1_455
H10 C15 3.0700 no 1_455
H10 C16 3.4116 no 1_455
H10 C17 3.3924 no 1_455
H10 C18 3.0557 no 1_455
H10 C19 2.6921 no 1_455
H10 C20 2.6714 no 1_455
H10 H2 3.0709 no 1_455
H10 H19 3.0693 no 1_455
H10 H20 3.0190 no 1_455
H10 H21B 3.4359 no 3_656
H11 Cl1 2.7501 no 1_455
H11 H2 3.5316 no 1_455
H16 Cl2 2.9527 no 1_556
H16 Cl4 3.3199 no 1_556
H16 H26 3.3082 no 1_656
H16 H28B 3.4482 no 1_656
H17 Cl4 3.0671 no 1_556
H17 C28 3.4321 no 1_656
H17 H26 3.4144 no 1_656
H17 H28B 2.9736 no 1_656
H17 H28C 2.9996 no 1_656
H17 H28C 3.3250 no 3_656
H17 H31B 3.3608 no 3_656
H19 Cl3 3.3880 no .
H19 C8 2.9904 no 3_656
H19 C9 3.3574 no 3_656
H19 C19 3.0146 no 3_656
H19 C20 3.0576 no 3_656
H19 H8 2.8362 no 3_656
H19 H9 3.4332 no 3_656
H19 H10 3.0693 no 1_655
H19 H19 2.8126 no 3_656
H19 H20 2.8982 no 3_656
H19 H31B 3.4541 no .
H20 Cl3 3.3212 no .
H20 C19 3.4345 no 3_656
H20 C31 3.3221 no .
H20 H10 3.0190 no 1_655
H20 H19 2.8982 no 3_656
H20 H21C 3.2174 no 3_656
H20 H31A 3.0806 no .
H20 H31B 3.0638 no .
H21A Cl3 3.5490 no 3_756
H21A C24 3.4728 no 3_656
H21A C25 3.0958 no 3_656
H21A C26 3.0417 no 3_656
H21A C27 3.4111 no 3_656
H21A H9 3.4066 no 1_655
H21A H26 3.3098 no 3_656
H21A H28C 3.1246 no 3_656
H21A H31B 3.5213 no 3_656
H21B C7 3.1878 no 3_656
H21B C8 3.1618 no 3_656
H21B C9 3.0267 no 3_656
H21B C10 2.9765 no 3_656
H21B C11 3.0806 no 3_656
H21B C12 3.1414 no 3_656
H21B H9 3.2447 no 1_655
H21B H9 3.5181 no 3_656
H21B H10 3.4359 no 3_656
H21C C7 3.5496 no 3_656
H21C C12 3.5945 no 3_656
H21C C22 3.4021 no 3_656
H21C C23 3.2072 no 3_656
H21C C24 3.2563 no 3_656
H21C C25 3.5267 no 3_656
H21C C31 3.0977 no 3_656
H21C H20 3.2174 no 3_656
H21C H23 3.5652 no 3_656
H21C H31A 2.8312 no 3_656
H21C H31B 2.4838 no 3_656
H23 Cl2 3.2510 no .
H23 H21C 3.5652 no 3_656
H23 H31A 3.0164 no .
H24 Cl2 3.0517 no .
H24 Cl4 3.0535 no .
H24 C31 3.4811 no .
H24 H31A 3.0025 no .
H26 Cl2 3.2510 no 1_455
H26 Cl3 3.4512 no 1_455
H26 Cl4 3.5480 no 1_455
H26 H16 3.3082 no 1_454
H26 H17 3.4144 no 1_454
H26 H21A 3.3098 no 3_656
H26 H30A 3.5200 no 1_455
H27 Cl1 3.0952 no 1_455
H27 C30 3.2898 no 1_455
H27 H30A 3.0602 no 1_455
H27 H30B 2.8480 no 1_455
H28A C8 3.1892 no 1_554
H28A C9 3.2954 no 1_554
H28A H1 3.5996 no 1_454
H28A H8 2.8665 no 1_554
H28A H9 3.0648 no 1_554
H28B C1 3.4792 no 1_454
H28B C2 3.2497 no 1_454
H28B C8 3.4424 no 1_554
H28B C9 3.0016 no 1_554
H28B C10 3.5830 no 1_554
H28B C16 3.5105 no 1_454
H28B C17 3.2479 no 1_454
H28B H1 3.0008 no 1_454
H28B H2 2.5502 no 1_454
H28B H8 3.5517 no 1_554
H28B H9 2.8063 no 1_554
H28B H16 3.4482 no 1_454
H28B H17 2.9736 no 1_454
H28C H9 3.4419 no 1_554
H28C H17 2.9996 no 1_454
H28C H17 3.3250 no 3_656
H28C H21A 3.1246 no 3_656
H28C H28C 3.3088 no 3_555
H30A C26 3.5129 no 1_655
H30A C26 3.5129 no 4_655
H30A C27 3.2450 no 1_655
H30A C27 3.2450 no 4_655
H30A H26 3.5200 no 1_655
H30A H26 3.5200 no 4_655
H30A H27 3.0602 no 1_655
H30A H27 3.0602 no 4_655
H30B Cl1 2.9531 no .
H30B Cl1 2.9531 no 4_555
H30B C27 3.4637 no 1_655
H30B C27 3.4637 no 4_655
H30B H27 2.8480 no 1_655
H30B H27 2.8480 no 4_655
H31A Cl1 2.8501 no .
H31A C23 3.3329 no .
H31A C24 3.3377 no .
H31A H20 3.0806 no .
H31A H21C 2.8312 no 3_656
H31A H23 3.0164 no .
H31A H24 3.0025 no .
H31B C17 3.1381 no 3_656
H31B C18 2.8240 no 3_656
H31B C19 3.2947 no 3_656
H31B C21 3.0649 no 3_656
H31B H8 3.3392 no 3_656
H31B H17 3.3608 no 3_656
H31B H19 3.4541 no .
H31B H20 3.0638 no .
H31B H21A 3.5213 no 3_656
H31B H21C 2.4838 no 3_656

loop_
_geom_hbond_atom_site_label_D
_geom_hbond_atom_site_label_H
_geom_hbond_atom_site_label_A
_geom_hbond_site_symmetry_A
_geom_hbond_distance_DA
_geom_hbond_distance_DH
_geom_hbond_distance_HA
_geom_hbond_angle_DHA
_geom_hbond_publ_flag
N2 H2A N1 . 2.824(11) 0.880 2.576 97.2 no
N2 H2A N1 4_555 2.824(11) 0.880 2.576 97.2 no

loop_
_geom_torsion_atom_site_label_1
_geom_torsion_atom_site_label_2
_geom_torsion_atom_site_label_3
_geom_torsion_atom_site_label_4
_geom_torsion
_geom_torsion_publ_flag
_geom_torsion_site_symmetry_1
_geom_torsion_site_symmetry_3
_geom_torsion_site_symmetry_4
Cl1 Pt1 N1 C6 63.2(6) no . . .
Cl1 Pt1 N1 C13 -132.6(4) no . . .
Cl1 Pt1 N1 C6 -63.2(6) no 4_555 4_555 4_555
Cl1 Pt1 N1 C13 132.6(4) no 4_555 4_555 4_555
N1 Pt1 N1 C6 117.1(6) no . 4_555 4_555
N1 Pt1 N1 C13 -47.1(4) no . 4_555 4_555
N1 Pt1 N1 C6 -117.1(6) no 4_555 . .
N1 Pt1 N1 C13 47.1(4) no 4_555 . .
C13 O1 C13 N1 -85.8(7) no . 4_555 4_555
C13 O1 C13 C12 166.7(6) no . 4_555 4_555
C13 O1 C13 C14 32.1(7) no . 4_555 4_555
C13 O1 C13 N1 85.8(7) no 4_555 . .
C13 O1 C13 C12 -166.7(6) no 4_555 . .
C13 O1 C13 C14 -32.1(7) no 4_555 . .
Pt1 N1 C6 C5 8.6(11) no . . .
Pt1 N1 C6 C7 -178.4(5) no . . .
Pt1 N1 C13 O1 -71.2(7) no . . .
Pt1 N1 C13 C12 176.6(4) no . . .
Pt1 N1 C13 C14 40.0(7) no . . .
C6 N1 C13 O1 96.0(7) no . . .
C6 N1 C13 C12 -16.3(8) no . . .
C6 N1 C13 C14 -152.9(6) no . . .
C13 N1 C6 C5 -156.2(7) no . . .
C13 N1 C6 C7 16.8(8) no . . .
C4 N2 C4 C3 -17.3(10) no . 4_555 4_555
C4 N2 C4 C5 156.1(8) no . 4_555 4_555
C4 N2 C4 C3 17.3(10) no 4_555 . .
C4 N2 C4 C5 -156.1(8) no 4_555 . .
C1 C1 C2 C3 -2.5(16) no 4_555 . .
C2 C1 C1 C2 0.0(17) no . 4_555 4_555
C1 C2 C3 C3 2.5(14) no . . 4_555
C1 C2 C3 C4 174.1(9) no . . .
C2 C3 C3 C2 0.0(13) no . 4_555 4_555
C2 C3 C3 C4 173.5(8) no . 4_555 4_555
C2 C3 C4 N2 178.0(10) no . . .
C2 C3 C4 C5 -9.6(17) no . . .
C3 C3 C4 N2 -9.7(9) no 4_555 . .
C3 C3 C4 C5 162.7(9) no 4_555 . .
C4 C3 C3 C2 -173.5(7) no . 4_555 4_555
C4 C3 C3 C4 0.0(10) no . 4_555 4_555
N2 C4 C5 C6 12.9(13) no . . .
N2 C4 C5 C15 -164.3(8) no . . .
C3 C4 C5 C6 -158.4(9) no . . .
C3 C4 C5 C15 24.4(16) no . . .
C4 C5 C6 N1 43.7(12) no . . .
C4 C5 C6 C7 -127.7(8) no . . .
C4 C5 C15 C16 39.7(13) no . . .
C4 C5 C15 C20 -141.3(9) no . . .
C6 C5 C15 C16 -137.5(8) no . . .
C6 C5 C15 C20 41.5(11) no . . .
C15 C5 C6 N1 -138.8(8) no . . .
C15 C5 C6 C7 49.8(12) no . . .
N1 C6 C7 C8 172.6(8) no . . .
N1 C6 C7 C12 -10.2(9) no . . .
C5 C6 C7 C8 -15.0(14) no . . .
C5 C6 C7 C12 162.2(8) no . . .
C6 C7 C8 C9 178.6(8) no . . .
C6 C7 C12 C11 -177.1(7) no . . .
C6 C7 C12 C13 -0.3(9) no . . .
C8 C7 C12 C11 0.4(13) no . . .
C8 C7 C12 C13 177.3(7) no . . .
C12 C7 C8 C9 1.8(12) no . . .
C7 C8 C9 C10 -1.5(13) no . . .
C8 C9 C10 C11 -0.8(15) no . . .
C9 C10 C11 C12 2.9(14) no . . .
C10 C11 C12 C7 -2.7(13) no . . .
C10 C11 C12 C13 -178.8(8) no . . .
C7 C12 C13 O1 -100.0(8) no . . .
C7 C12 C13 N1 9.1(9) no . . .
C7 C12 C13 C14 138.3(7) no . . .
C11 C12 C13 O1 76.5(11) no . . .
C11 C12 C13 N1 -174.4(9) no . . .
C11 C12 C13 C14 -45.2(14) no . . .
O1 C13 C14 C14 20.1(8) no . . 4_555
O1 C13 C14 C22 -165.2(6) no . . .
N1 C13 C14 C14 -91.5(7) no . . 4_555
N1 C13 C14 C22 83.2(8) no . . .
C12 C13 C14 C14 144.0(7) no . . 4_555
C12 C13 C14 C22 -41.3(11) no . . .
C13 C14 C14 C13 0.0(9) no . 4_555 4_555
C13 C14 C14 C22 174.2(7) no . 4_555 4_555
C13 C14 C22 C23 -90.8(9) no . . .
C13 C14 C22 C27 89.4(9) no . . .
C14 C14 C22 C23 82.7(11) no 4_555 . .
C14 C14 C22 C27 -97.1(10) no 4_555 . .
C22 C14 C14 C13 -174.2(7) no . 4_555 4_555
C22 C14 C14 C22 0.0(14) no . 4_555 4_555
C5 C15 C16 C17 -179.7(7) no . . .
C5 C15 C20 C19 -179.3(7) no . . .
C16 C15 C20 C19 -0.3(12) no . . .
C20 C15 C16 C17 1.3(13) no . . .
C15 C16 C17 C18 -0.7(14) no . . .
C16 C17 C18 C19 -1.0(14) no . . .
C16 C17 C18 C21 178.2(8) no . . .
C17 C18 C19 C20 2.1(13) no . . .
C21 C18 C19 C20 -177.2(8) no . . .
C18 C19 C20 C15 -1.4(13) no . . .
C14 C22 C23 C24 180.0(7) no . . .
C14 C22 C27 C26 179.2(7) no . . .
C23 C22 C27 C26 -0.6(14) no . . .
C27 C22 C23 C24 -0.2(13) no . . .
C22 C23 C24 C25 1.3(16) no . . .
C23 C24 C25 C26 -1.5(15) no . . .
C23 C24 C25 C28 -176.1(9) no . . .
C24 C25 C26 C27 0.7(15) no . . .
C28 C25 C26 C27 175.3(9) no . . .
C25 C26 C27 C22 0.4(16) no . . .
